data_7219576
loop_
_publ_author_name
'Rojas, Rene S.'
'Trofymchuk, Oleksandra S.'
'Daniliuc, Constantin Gabriel'
'Kehr, Gerald'
'Erker, G.'

_publ_section_title
;
 Synthesis and Structures of N-Arylcyano-\b-diketiminate Zinc Complexes
 and Adducts, their Application in Ring&#x2010;Opening Polymerization of
 L-lactide
;
_journal_name_full 'RSC Adv.'
_journal_paper_doi 10.1039/C4RA16670A
_journal_year 2015
_chemical_formula_sum 'C61 H33 B2 F30 N5 Si2 Zn'
_chemical_formula_weight 1549.09
_chemical_name_systematic
; 
 ? 
;
_space_group_IT_number 15
_symmetry_cell_setting monoclinic
_symmetry_space_group_name_Hall '-C 2yc'
_symmetry_space_group_name_H-M 'C 1 2/c 1'
_atom_sites_solution_hydrogens geom
_atom_sites_solution_primary direct
_atom_sites_solution_secondary difmap
_audit_creation_method SHELXL-97
_audit_update_record
;
2015-01-27 deposited with the CCDC.
2015-02-16 downloaded from the CCDC.
;
_cell_angle_alpha 90.00
_cell_angle_beta 93.3340(10)
_cell_angle_gamma 90.00
_cell_formula_units_Z 4
_cell_length_a 24.0692(3)
_cell_length_b 16.8248(3)
_cell_length_c 15.9161(3)
_cell_measurement_reflns_used 7168
_cell_measurement_temperature 273(2)
_cell_measurement_theta_max 28.28
_cell_measurement_theta_min 4.08
_cell_volume 6434.47(19)
_computing_cell_refinement 'Collect (Nonius B.V., 1998)'
_computing_data_collection 'Collect (Nonius B.V., 1998)'
_computing_data_reduction 'Denzo-SMN (Otwinowski & Minor, 1997)'
_computing_molecular_graphics 'XP (BrukerAXS, 2000)'
_computing_publication_material 'SHELXL-97 (Sheldrick, 1997)'
_computing_structure_refinement 'SHELXL-97 (Sheldrick, 1997)'
_computing_structure_solution 'SHELXS-97 (Sheldrick, 1990)'
_diffrn_ambient_temperature 273(2)
_diffrn_measured_fraction_theta_full 0.977
_diffrn_measured_fraction_theta_max 0.977
_diffrn_measurement_device_type 'Nonius KappaCCD APEXII'
_diffrn_measurement_method '\w and \f scans'
_diffrn_radiation_monochromator 'Montel mirror'
_diffrn_radiation_source 'rotating anode Nonius FR591'
_diffrn_radiation_type MoK\a
_diffrn_radiation_wavelength 0.71073
_diffrn_reflns_av_R_equivalents 0.050
_diffrn_reflns_av_sigmaI/netI 0.0345
_diffrn_reflns_limit_h_max 28
_diffrn_reflns_limit_h_min -28
_diffrn_reflns_limit_k_max 18
_diffrn_reflns_limit_k_min -19
_diffrn_reflns_limit_l_max 18
_diffrn_reflns_limit_l_min -18
_diffrn_reflns_number 21499
_diffrn_reflns_theta_full 25.00
_diffrn_reflns_theta_max 25.00
_diffrn_reflns_theta_min 4.17
_exptl_absorpt_coefficient_mu 0.551
_exptl_absorpt_correction_T_max 0.9220
_exptl_absorpt_correction_T_min 0.8098
_exptl_absorpt_correction_type multi-scan
_exptl_absorpt_process_details 'Denzo (Otwinowski, Borek, Majewski & Minor, 2003)'
_exptl_crystal_colour 'pale yellow'
_exptl_crystal_density_diffrn 1.599
_exptl_crystal_density_method 'not measured'
_exptl_crystal_description prism
_exptl_crystal_F_000 3088
_exptl_crystal_size_max 0.40
_exptl_crystal_size_mid 0.30
_exptl_crystal_size_min 0.15
_refine_diff_density_max 0.345
_refine_diff_density_min -0.245
_refine_diff_density_rms 0.045
_refine_ls_extinction_method none
_refine_ls_goodness_of_fit_ref 1.057
_refine_ls_hydrogen_treatment constr
_refine_ls_matrix_type full
_refine_ls_number_parameters 495
_refine_ls_number_reflns 5538
_refine_ls_number_restraints 97
_refine_ls_restrained_S_all 1.095
_refine_ls_R_factor_all 0.0750
_refine_ls_R_factor_gt 0.0612
_refine_ls_shift/su_max 0.001
_refine_ls_shift/su_mean 0.000
_refine_ls_structure_factor_coef Fsqd
_refine_ls_weighting_details 'calc w=1/[\s^2^(Fo^2^)+(0.0650P)^2^+11.3509P] where P=(Fo^2^+2Fc^2^)/3'
_refine_ls_weighting_scheme calc
_refine_ls_wR_factor_gt 0.1500
_refine_ls_wR_factor_ref 0.1643
_reflns_number_gt 4537
_reflns_number_total 5538
_reflns_threshold_expression >2sigma(I)
_cod_data_source_file c4ra16670a2.cif
_cod_data_source_block erk7454
_cod_original_sg_symbol_H-M C2/c
_cod_database_code 7219576

loop_
_symmetry_equiv_pos_as_xyz
'x, y, z'
'-x, y, -z+1/2'
'x+1/2, y+1/2, z'
'-x+1/2, y+1/2, -z+1/2'
'-x, -y, -z'
'x, -y, z-1/2'
'-x+1/2, -y+1/2, -z'
'x+1/2, -y+1/2, z-1/2'

loop_
_atom_site_label
_atom_site_type_symbol
_atom_site_fract_x
_atom_site_fract_y
_atom_site_fract_z
_atom_site_U_iso_or_equiv
_atom_site_adp_type
_atom_site_occupancy
_atom_site_symmetry_multiplicity
_atom_site_calc_flag
_atom_site_refinement_flags
_atom_site_disorder_assembly
_atom_site_disorder_group
Zn1 Zn 0.0000 0.78241(3) 1.2500 0.0630(2) Uani 1 2 d S . .
N1 N -0.00019(12) 0.70496(17) 1.34184(17) 0.0608(7) Uani 1 1 d . . .
C1 C 0.00432(15) 0.6266(2) 1.3294(2) 0.0614(8) Uani 1 1 d . . .
C2 C 0.0000 0.5922(3) 1.2500 0.0625(12) Uani 1 2 d S . .
H2 H 0.0000 0.5369 1.2500 0.075 Uiso 1 2 calc SR . .
C3 C 0.01562(19) 0.5725(3) 1.4040(2) 0.0792(11) Uani 1 1 d . . .
H3A H 0.0508 0.5862 1.4319 0.119 Uiso 1 1 calc R . .
H3B H 0.0167 0.5184 1.3851 0.119 Uiso 1 1 calc R . .
H3C H -0.0134 0.5786 1.4425 0.119 Uiso 1 1 calc R . .
N2 N 0.0000 0.8930(3) 1.2500 0.0783(13) Uani 1 2 d SD . .
Si1 Si -0.06439(18) 0.9429(3) 1.2358(5) 0.0791(16) Uani 0.336(7) 1 d PDU A 1
C4 C -0.0847(7) 0.9822(10) 1.1299(9) 0.125(6) Uani 0.336(7) 1 d PDU A 1
H4A H -0.0570 1.0192 1.1132 0.187 Uiso 0.336(7) 1 calc PR A 1
H4B H -0.1199 1.0088 1.1312 0.187 Uiso 0.336(7) 1 calc PR A 1
H4C H -0.0876 0.9392 1.0903 0.187 Uiso 0.336(7) 1 calc PR A 1
C5 C -0.1182(11) 0.8716(16) 1.2641(16) 0.128(13) Uani 0.336(7) 1 d PDU A 1
H5A H -0.1185 0.8272 1.2261 0.192 Uiso 0.336(7) 1 calc PR A 1
H5B H -0.1539 0.8971 1.2603 0.192 Uiso 0.336(7) 1 calc PR A 1
H5C H -0.1102 0.8532 1.3206 0.192 Uiso 0.336(7) 1 calc PR A 1
C6 C -0.0652(7) 1.0281(8) 1.3094(10) 0.107(5) Uani 0.336(7) 1 d PDU A 1
H6A H -0.0358 1.0644 1.2976 0.160 Uiso 0.336(7) 1 calc PR A 1
H6B H -0.0597 1.0092 1.3662 0.160 Uiso 0.336(7) 1 calc PR A 1
H6C H -0.1003 1.0549 1.3026 0.160 Uiso 0.336(7) 1 calc PR A 1
Si1A Si -0.05841(9) 0.93598(12) 1.2879(2) 0.0741(8) Uani 0.664(7) 1 d PDU A 2
C4A C -0.0769(4) 1.0293(5) 1.2312(7) 0.122(3) Uani 0.664(7) 1 d PDU A 2
H4A1 H -0.0808 1.0190 1.1718 0.182 Uiso 0.664(7) 1 calc PR A 2
H4A2 H -0.0481 1.0680 1.2424 0.182 Uiso 0.664(7) 1 calc PR A 2
H4A3 H -0.1114 1.0493 1.2500 0.182 Uiso 0.664(7) 1 calc PR A 2
C5A C -0.1160(4) 0.8635(7) 1.2718(9) 0.095(4) Uani 0.664(7) 1 d PDU A 2
H5A1 H -0.1200 0.8490 1.2135 0.142 Uiso 0.664(7) 1 calc PR A 2
H5A2 H -0.1500 0.8870 1.2885 0.142 Uiso 0.664(7) 1 calc PR A 2
H5A3 H -0.1079 0.8169 1.3052 0.142 Uiso 0.664(7) 1 calc PR A 2
C6A C -0.0520(4) 0.9622(6) 1.4004(5) 0.116(3) Uani 0.664(7) 1 d PDU A 2
H6A1 H -0.0424 0.9157 1.4330 0.174 Uiso 0.664(7) 1 calc PR A 2
H6A2 H -0.0867 0.9832 1.4172 0.174 Uiso 0.664(7) 1 calc PR A 2
H6A3 H -0.0234 1.0016 1.4097 0.174 Uiso 0.664(7) 1 calc PR A 2
C7 C -0.09946(18) 0.6866(2) 1.4212(2) 0.0674(9) Uani 1 1 d . . .
N3 N -0.13558(14) 0.6531(2) 1.3885(2) 0.0692(8) Uani 1 1 d . . .
C11 C -0.00422(16) 0.7348(2) 1.4245(2) 0.0646(9) Uani 1 1 d . . .
C12 C -0.05456(17) 0.7281(2) 1.4637(2) 0.0665(9) Uani 1 1 d . . .
C13 C -0.0610(2) 0.7594(3) 1.5440(3) 0.0839(12) Uani 1 1 d . . .
H13 H -0.0945 0.7541 1.5698 0.101 Uiso 1 1 calc R . .
C14 C -0.0166(2) 0.7985(3) 1.5840(3) 0.0941(14) Uani 1 1 d . . .
H14 H -0.0200 0.8194 1.6376 0.113 Uiso 1 1 calc R . .
C15 C 0.0320(2) 0.8066(3) 1.5454(3) 0.0936(14) Uani 1 1 d . . .
H15 H 0.0614 0.8337 1.5731 0.112 Uiso 1 1 calc R . .
C16 C 0.03909(19) 0.7759(3) 1.4666(3) 0.0814(12) Uani 1 1 d . . .
H16 H 0.0727 0.7826 1.4416 0.098 Uiso 1 1 calc R . .
B1 B -0.18526(19) 0.6003(3) 1.3478(3) 0.0734(12) Uani 1 1 d . . .
C21 C -0.21591(18) 0.6560(3) 1.2755(3) 0.0825(12) Uani 1 1 d . . .
F22 F -0.30635(13) 0.6475(2) 1.3278(3) 0.1340(12) Uani 1 1 d . . .
C22 C -0.2719(2) 0.6742(3) 1.2698(4) 0.1025(16) Uani 1 1 d . . .
F23 F -0.35140(15) 0.7339(2) 1.2037(3) 0.1700(18) Uani 1 1 d . . .
C23 C -0.2964(3) 0.7194(4) 1.2053(5) 0.121(2) Uani 1 1 d . . .
F24 F -0.2890(2) 0.7938(2) 1.0822(3) 0.1746(19) Uani 1 1 d . . .
C24 C -0.2647(3) 0.7496(4) 1.1451(5) 0.124(2) Uani 1 1 d . . .
F25 F -0.17692(19) 0.7621(2) 1.0878(2) 0.1473(14) Uani 1 1 d . . .
C25 C -0.2088(3) 0.7338(3) 1.1471(4) 0.1101(17) Uani 1 1 d . . .
F26 F -0.13097(11) 0.67445(17) 1.21105(17) 0.0971(8) Uani 1 1 d . . .
C26 C -0.1856(2) 0.6884(3) 1.2119(3) 0.0892(13) Uani 1 1 d . . .
C31 C -0.22310(16) 0.5755(3) 1.4253(3) 0.0780(11) Uani 1 1 d . . .
F32 F -0.20254(12) 0.69039(17) 1.5069(2) 0.1072(9) Uani 1 1 d . . .
C32 C -0.22810(17) 0.6197(3) 1.4979(3) 0.0854(12) Uani 1 1 d . . .
F33 F -0.25737(17) 0.6385(3) 1.6355(3) 0.1615(17) Uani 1 1 d . . .
C33 C -0.2573(2) 0.5945(4) 1.5646(4) 0.1089(17) Uani 1 1 d . . .
F34 F -0.31045(16) 0.4964(3) 1.6285(3) 0.1651(16) Uani 1 1 d . . .
C34 C -0.2837(2) 0.5235(4) 1.5613(5) 0.1172(19) Uani 1 1 d . . .
F35 F -0.31068(17) 0.4103(2) 1.4858(3) 0.1743(18) Uani 1 1 d U . .
C35 C -0.2832(2) 0.4795(3) 1.4894(5) 0.121(2) Uani 1 1 d . . .
F36 F -0.25487(15) 0.4601(2) 1.3548(3) 0.1461(14) Uani 1 1 d . . .
C36 C -0.2528(2) 0.5050(3) 1.4246(4) 0.1038(16) Uani 1 1 d . . .
C41 C -0.15210(16) 0.5227(2) 1.3118(2) 0.0710(10) Uani 1 1 d . . .
F42 F -0.18671(15) 0.53101(18) 1.16938(18) 0.1231(11) Uani 1 1 d U . .
C42 C -0.15369(19) 0.4961(3) 1.2296(3) 0.0836(12) Uani 1 1 d . . .
F43 F -0.12576(15) 0.41085(19) 1.12210(17) 0.1220(11) Uani 1 1 d . . .
C43 C -0.1232(2) 0.4323(3) 1.2032(3) 0.0868(12) Uani 1 1 d . . .
F44 F -0.05923(12) 0.33011(17) 1.23422(19) 0.1090(9) Uani 1 1 d . . .
C44 C -0.08945(19) 0.3920(3) 1.2594(3) 0.0821(12) Uani 1 1 d . . .
F45 F -0.05273(14) 0.37625(18) 1.39710(18) 0.1171(10) Uani 1 1 d . . .
C45 C -0.08651(18) 0.4148(3) 1.3415(3) 0.0778(11) Uani 1 1 d . . .
F46 F -0.11195(11) 0.49906(16) 1.44769(14) 0.0914(7) Uani 1 1 d . . .
C46 C -0.11731(17) 0.4794(2) 1.3652(2) 0.0708(10) Uani 1 1 d . . .

loop_
_atom_site_aniso_label
_atom_site_aniso_U_11
_atom_site_aniso_U_22
_atom_site_aniso_U_33
_atom_site_aniso_U_23
_atom_site_aniso_U_13
_atom_site_aniso_U_12
Zn1 0.0683(4) 0.0524(3) 0.0694(4) 0.000 0.0144(3) 0.000
N1 0.0674(17) 0.0596(17) 0.0555(16) -0.0041(13) 0.0058(13) -0.0065(14)
C1 0.063(2) 0.060(2) 0.061(2) 0.0024(16) 0.0037(16) -0.0016(16)
C2 0.077(3) 0.049(3) 0.061(3) 0.000 0.003(2) 0.000
C3 0.105(3) 0.071(3) 0.061(2) 0.0086(19) -0.001(2) 0.009(2)
N2 0.066(3) 0.053(2) 0.118(4) 0.000 0.020(3) 0.000
Si1 0.065(2) 0.061(2) 0.113(4) -0.012(3) 0.019(3) -0.0023(16)
C4 0.112(9) 0.122(10) 0.139(10) 0.002(8) -0.008(8) 0.009(8)
C5 0.117(15) 0.121(16) 0.147(15) -0.014(9) 0.018(9) -0.001(9)
C6 0.096(8) 0.093(8) 0.134(9) -0.024(7) 0.021(7) 0.000(7)
Si1A 0.0682(11) 0.0536(10) 0.102(2) 0.0040(12) 0.0162(12) 0.0063(8)
C4A 0.113(5) 0.095(5) 0.160(7) 0.039(5) 0.029(5) 0.032(4)
C5A 0.058(4) 0.080(5) 0.147(8) -0.017(5) 0.028(4) -0.006(4)
C6A 0.112(5) 0.113(6) 0.123(6) -0.031(5) 0.010(4) 0.013(5)
C7 0.076(2) 0.065(2) 0.063(2) -0.0025(18) 0.0164(19) 0.005(2)
N3 0.0670(19) 0.069(2) 0.0717(19) -0.0104(16) 0.0033(15) -0.0001(16)
C11 0.080(2) 0.057(2) 0.057(2) -0.0019(16) 0.0025(17) -0.0043(17)
C12 0.080(2) 0.063(2) 0.057(2) -0.0086(16) 0.0049(17) -0.0101(18)
C13 0.110(3) 0.076(3) 0.068(2) -0.013(2) 0.020(2) -0.010(2)
C14 0.133(4) 0.081(3) 0.067(3) -0.023(2) 0.003(3) -0.018(3)
C15 0.112(4) 0.083(3) 0.084(3) -0.021(2) -0.010(3) -0.025(3)
C16 0.082(3) 0.081(3) 0.081(3) -0.010(2) 0.002(2) -0.019(2)
B1 0.070(3) 0.067(3) 0.081(3) -0.010(2) -0.011(2) 0.000(2)
C21 0.078(3) 0.063(2) 0.103(3) -0.014(2) -0.020(2) 0.008(2)
F22 0.0713(17) 0.128(3) 0.201(4) 0.014(3) -0.009(2) 0.0112(17)
C22 0.083(3) 0.076(3) 0.144(5) -0.010(3) -0.024(3) 0.002(3)
F23 0.104(2) 0.134(3) 0.264(5) 0.007(3) -0.060(3) 0.034(2)
C23 0.092(4) 0.085(4) 0.178(7) -0.011(4) -0.051(4) 0.021(3)
F24 0.196(4) 0.131(3) 0.185(4) 0.029(3) -0.094(3) 0.035(3)
C24 0.141(6) 0.082(4) 0.140(5) 0.002(4) -0.061(5) 0.016(4)
F25 0.178(4) 0.141(3) 0.118(3) 0.040(2) -0.026(3) 0.012(3)
C25 0.125(5) 0.091(4) 0.110(4) 0.004(3) -0.029(4) 0.005(3)
F26 0.0926(18) 0.1014(19) 0.0961(18) 0.0115(15) -0.0040(14) 0.0110(15)
C26 0.104(4) 0.068(3) 0.092(3) -0.003(2) -0.028(3) 0.006(2)
C31 0.061(2) 0.068(2) 0.105(3) -0.008(2) 0.002(2) 0.0036(19)
F32 0.0977(18) 0.0833(17) 0.145(2) -0.0390(17) 0.0421(17) -0.0119(14)
C32 0.066(2) 0.073(3) 0.119(4) -0.019(3) 0.018(2) -0.002(2)
F33 0.144(3) 0.174(4) 0.175(3) -0.067(3) 0.092(3) -0.032(3)
C33 0.080(3) 0.110(4) 0.141(5) -0.033(4) 0.041(3) -0.007(3)
F34 0.130(3) 0.154(3) 0.222(4) 0.005(3) 0.102(3) -0.009(2)
C34 0.084(3) 0.107(4) 0.166(6) -0.004(4) 0.055(4) -0.004(3)
F35 0.152(3) 0.115(3) 0.265(5) -0.034(3) 0.086(3) -0.055(2)
C35 0.088(3) 0.082(3) 0.198(7) -0.019(4) 0.048(4) -0.022(3)
F36 0.128(3) 0.132(3) 0.181(3) -0.069(3) 0.034(2) -0.058(2)
C36 0.081(3) 0.086(3) 0.145(5) -0.033(3) 0.014(3) -0.016(3)
C41 0.070(2) 0.068(2) 0.075(2) -0.0065(19) -0.0030(18) 0.0007(18)
F42 0.165(3) 0.101(2) 0.0961(19) -0.0222(16) -0.0540(19) 0.0387(19)
C42 0.099(3) 0.071(3) 0.078(3) -0.003(2) -0.020(2) 0.007(2)
F43 0.170(3) 0.112(2) 0.0814(17) -0.0320(16) -0.0132(17) 0.023(2)
C43 0.103(3) 0.081(3) 0.075(3) -0.020(2) -0.002(2) 0.002(3)
F44 0.113(2) 0.0920(19) 0.123(2) -0.0262(16) 0.0109(17) 0.0270(16)
C44 0.087(3) 0.066(2) 0.094(3) -0.014(2) 0.006(2) 0.009(2)
F45 0.147(3) 0.101(2) 0.0998(19) 0.0020(16) -0.0195(18) 0.0533(19)
C45 0.087(3) 0.071(3) 0.074(3) 0.004(2) -0.002(2) 0.012(2)
F46 0.1138(19) 0.0941(17) 0.0652(14) -0.0021(12) -0.0051(12) 0.0216(14)
C46 0.081(2) 0.067(2) 0.064(2) -0.0010(18) 0.0000(18) 0.0054(19)

loop_
_atom_type_symbol
_atom_type_description
_atom_type_scat_dispersion_real
_atom_type_scat_dispersion_imag
_atom_type_scat_source
C C 0.0033 0.0016 'International Tables Vol C Tables 4.2.6.8 and 6.1.1.4'
H H 0.0000 0.0000 'International Tables Vol C Tables 4.2.6.8 and 6.1.1.4'
B B 0.0013 0.0007 'International Tables Vol C Tables 4.2.6.8 and 6.1.1.4'
N N 0.0061 0.0033 'International Tables Vol C Tables 4.2.6.8 and 6.1.1.4'
F F 0.0171 0.0103 'International Tables Vol C Tables 4.2.6.8 and 6.1.1.4'
Si Si 0.0817 0.0704 'International Tables Vol C Tables 4.2.6.8 and 6.1.1.4'
Zn Zn 0.2839 1.4301 'International Tables Vol C Tables 4.2.6.8 and 6.1.1.4'

loop_
_geom_angle_atom_site_label_1
_geom_angle_atom_site_label_2
_geom_angle_atom_site_label_3
_geom_angle
_geom_angle_site_symmetry_1
_geom_angle_site_symmetry_3
N2 Zn1 N1 131.71(8) . 2_557
N2 Zn1 N1 131.71(8) . .
N1 Zn1 N1 96.58(17) 2_557 .
C1 N1 C11 119.8(3) . .
C1 N1 Zn1 122.8(2) . .
C11 N1 Zn1 117.4(2) . .
N1 C1 C2 122.9(3) . .
N1 C1 C3 119.4(3) . .
C2 C1 C3 117.7(3) . .
C1 C2 C1 130.7(5) . 2_557
C1 C2 H2 114.7 . .
C1 C2 H2 114.7 2_557 .
C1 C3 H3A 109.5 . .
C1 C3 H3B 109.5 . .
H3A C3 H3B 109.5 . .
C1 C3 H3C 109.5 . .
H3A C3 H3C 109.5 . .
H3B C3 H3C 109.5 . .
Si1A N2 Si1A 130.3(3) 2_557 .
Si1A N2 Si1 27.90(17) 2_557 2_557
Si1A N2 Si1 118.9(3) . 2_557
Si1A N2 Si1 118.9(3) 2_557 .
Si1A N2 Si1 27.90(17) . .
Si1 N2 Si1 123.2(4) 2_557 .
Si1A N2 Zn1 114.87(15) 2_557 .
Si1A N2 Zn1 114.87(15) . .
Si1 N2 Zn1 118.40(19) 2_557 .
Si1 N2 Zn1 118.40(19) . .
N2 Si1 C5 106.5(12) . .
N2 Si1 C4 118.1(7) . .
C5 Si1 C4 107.7(9) . .
N2 Si1 C6 109.1(6) . .
C5 Si1 C6 108.5(8) . .
C4 Si1 C6 106.7(7) . .
Si1 C4 H4A 109.5 . .
Si1 C4 H4B 109.5 . .
H4A C4 H4B 109.5 . .
Si1 C4 H4C 109.5 . .
H4A C4 H4C 109.5 . .
H4B C4 H4C 109.5 . .
Si1 C5 H5A 109.5 . .
Si1 C5 H5B 109.5 . .
H5A C5 H5B 109.5 . .
Si1 C5 H5C 109.5 . .
H5A C5 H5C 109.5 . .
H5B C5 H5C 109.5 . .
Si1 C6 H6A 109.5 . .
Si1 C6 H6B 109.5 . .
H6A C6 H6B 109.5 . .
Si1 C6 H6C 109.5 . .
H6A C6 H6C 109.5 . .
H6B C6 H6C 109.5 . .
N2 Si1A C6A 114.7(3) . .
N2 Si1A C4A 111.3(3) . .
C6A Si1A C4A 105.9(5) . .
N2 Si1A C5A 107.1(4) . .
C6A Si1A C5A 108.2(5) . .
C4A Si1A C5A 109.5(6) . .
Si1A C4A H4A1 109.5 . .
Si1A C4A H4A2 109.5 . .
H4A1 C4A H4A2 109.5 . .
Si1A C4A H4A3 109.5 . .
H4A1 C4A H4A3 109.5 . .
H4A2 C4A H4A3 109.5 . .
Si1A C5A H5A1 109.5 . .
Si1A C5A H5A2 109.5 . .
H5A1 C5A H5A2 109.5 . .
Si1A C5A H5A3 109.5 . .
H5A1 C5A H5A3 109.5 . .
H5A2 C5A H5A3 109.5 . .
Si1A C6A H6A1 109.5 . .
Si1A C6A H6A2 109.5 . .
H6A1 C6A H6A2 109.5 . .
Si1A C6A H6A3 109.5 . .
H6A1 C6A H6A3 109.5 . .
H6A2 C6A H6A3 109.5 . .
N3 C7 C12 178.9(4) . .
C7 N3 B1 175.4(4) . .
C16 C11 C12 118.0(3) . .
C16 C11 N1 122.3(4) . .
C12 C11 N1 119.6(3) . .
C13 C12 C11 121.5(4) . .
C13 C12 C7 119.8(4) . .
C11 C12 C7 118.7(3) . .
C14 C13 C12 118.5(4) . .
C14 C13 H13 120.8 . .
C12 C13 H13 120.8 . .
C15 C14 C13 120.3(4) . .
C15 C14 H14 119.9 . .
C13 C14 H14 119.9 . .
C14 C15 C16 121.9(4) . .
C14 C15 H15 119.0 . .
C16 C15 H15 119.0 . .
C15 C16 C11 119.9(4) . .
C15 C16 H16 120.1 . .
C11 C16 H16 120.1 . .
N3 B1 C21 105.3(3) . .
N3 B1 C31 105.8(3) . .
C21 B1 C31 115.6(4) . .
N3 B1 C41 102.4(3) . .
C21 B1 C41 114.8(4) . .
C31 B1 C41 111.3(4) . .
C22 C21 C26 114.6(5) . .
C22 C21 B1 125.1(5) . .
C26 C21 B1 120.3(4) . .
F22 C22 C21 121.1(5) . .
F22 C22 C23 115.9(5) . .
C21 C22 C23 123.0(6) . .
F23 C23 C24 120.8(7) . .
F23 C23 C22 119.4(8) . .
C24 C23 C22 119.8(6) . .
F24 C24 C23 119.4(7) . .
F24 C24 C25 120.4(8) . .
C23 C24 C25 120.2(6) . .
F25 C25 C24 121.2(6) . .
F25 C25 C26 120.2(6) . .
C24 C25 C26 118.6(7) . .
F26 C26 C25 116.4(5) . .
F26 C26 C21 119.8(4) . .
C25 C26 C21 123.8(5) . .
C32 C31 C36 113.3(4) . .
C32 C31 B1 125.1(4) . .
C36 C31 B1 121.6(4) . .
F32 C32 C33 116.2(4) . .
F32 C32 C31 120.2(4) . .
C33 C32 C31 123.6(4) . .
F33 C33 C34 119.5(5) . .
F33 C33 C32 120.2(5) . .
C34 C33 C32 120.2(5) . .
C33 C34 F34 120.6(6) . .
C33 C34 C35 119.0(5) . .
F34 C34 C35 120.3(6) . .
F35 C35 C34 118.7(6) . .
F35 C35 C36 121.6(6) . .
C34 C35 C36 119.6(5) . .
F36 C36 C35 116.9(5) . .
F36 C36 C31 118.8(5) . .
C35 C36 C31 124.1(5) . .
C46 C41 C42 113.4(4) . .
C46 C41 B1 119.8(3) . .
C42 C41 B1 126.7(4) . .
F42 C42 C43 115.2(4) . .
F42 C42 C41 121.0(4) . .
C43 C42 C41 123.7(4) . .
F43 C43 C44 119.6(4) . .
F43 C43 C42 120.5(4) . .
C44 C43 C42 119.8(4) . .
F44 C44 C43 120.4(4) . .
F44 C44 C45 120.4(4) . .
C43 C44 C45 119.2(4) . .
F45 C45 C44 119.7(4) . .
F45 C45 C46 121.2(4) . .
C44 C45 C46 119.1(4) . .
F46 C46 C41 119.5(3) . .
F46 C46 C45 115.7(3) . .
C41 C46 C45 124.7(4) . .

loop_
_geom_bond_atom_site_label_1
_geom_bond_atom_site_label_2
_geom_bond_distance
_geom_bond_site_symmetry_2
Zn1 N2 1.860(4) .
Zn1 N1 1.958(3) 2_557
Zn1 N1 1.958(3) .
N1 C1 1.338(5) .
N1 C11 1.416(4) .
C1 C2 1.389(4) .
C1 C3 1.508(5) .
C2 C1 1.389(4) 2_557
C2 H2 0.9300 .
C3 H3A 0.9600 .
C3 H3B 0.9600 .
C3 H3C 0.9600 .
N2 Si1A 1.721(3) 2_557
N2 Si1A 1.721(3) .
N2 Si1 1.766(5) 2_557
N2 Si1 1.766(5) .
Si1 C5 1.840(13) .
Si1 C4 1.850(12) .
Si1 C6 1.853(11) .
C4 H4A 0.9600 .
C4 H4B 0.9600 .
C4 H4C 0.9600 .
C5 H5A 0.9600 .
C5 H5B 0.9600 .
C5 H5C 0.9600 .
C6 H6A 0.9600 .
C6 H6B 0.9600 .
C6 H6C 0.9600 .
Si1A C6A 1.842(8) .
Si1A C4A 1.852(7) .
Si1A C5A 1.853(7) .
C4A H4A1 0.9600 .
C4A H4A2 0.9600 .
C4A H4A3 0.9600 .
C5A H5A1 0.9600 .
C5A H5A2 0.9600 .
C5A H5A3 0.9600 .
C6A H6A1 0.9600 .
C6A H6A2 0.9600 .
C6A H6A3 0.9600 .
C7 N3 1.137(5) .
C7 C12 1.424(6) .
N3 B1 1.597(6) .
C11 C16 1.390(5) .
C11 C12 1.400(5) .
C12 C13 1.399(5) .
C13 C14 1.378(6) .
C13 H13 0.9300 .
C14 C15 1.361(7) .
C14 H14 0.9300 .
C15 C16 1.376(6) .
C15 H15 0.9300 .
C16 H16 0.9300 .
B1 C21 1.627(7) .
B1 C31 1.629(7) .
B1 C41 1.649(6) .
C21 C22 1.379(7) .
C21 C26 1.392(7) .
F22 C22 1.354(7) .
C22 C23 1.382(8) .
F23 C23 1.346(7) .
C23 C24 1.357(10) .
F24 C24 1.353(6) .
C24 C25 1.370(9) .
F25 C25 1.337(7) .
C25 C26 1.376(7) .
F26 C26 1.337(6) .
C31 C32 1.385(6) .
C31 C36 1.386(6) .
F32 C32 1.344(5) .
C32 C33 1.374(7) .
F33 C33 1.350(6) .
C33 C34 1.352(8) .
F34 C34 1.359(7) .
C34 C35 1.364(8) .
F35 C35 1.337(6) .
C35 C36 1.369(8) .
F36 C36 1.341(6) .
C41 C46 1.368(5) .
C41 C42 1.382(6) .
F42 C42 1.345(5) .
C42 C43 1.379(6) .
F43 C43 1.338(5) .
C43 C44 1.354(6) .
F44 C44 1.344(5) .
C44 C45 1.361(6) .
F45 C45 1.334(5) .
C45 C46 1.380(6) .
F46 C46 1.353(4) .

loop_
_geom_torsion_atom_site_label_1
_geom_torsion_atom_site_label_2
_geom_torsion_atom_site_label_3
_geom_torsion_atom_site_label_4
_geom_torsion
_geom_torsion_site_symmetry_1
_geom_torsion_site_symmetry_4
N2 Zn1 N1 C1 -174.5(2) . .
N1 Zn1 N1 C1 5.5(2) 2_557 .
N2 Zn1 N1 C11 4.2(3) . .
N1 Zn1 N1 C11 -175.8(3) 2_557 .
C11 N1 C1 C2 170.0(3) . .
Zn1 N1 C1 C2 -11.3(5) . .
C11 N1 C1 C3 -11.2(5) . .
Zn1 N1 C1 C3 167.5(3) . .
N1 C1 C2 C1 6.4(3) . 2_557
C3 C1 C2 C1 -172.5(4) . 2_557
N1 Zn1 N2 Si1A -63.81(18) 2_557 2_557
N1 Zn1 N2 Si1A 116.19(18) . 2_557
N1 Zn1 N2 Si1A 116.19(18) 2_557 .
N1 Zn1 N2 Si1A -63.81(18) . .
N1 Zn1 N2 Si1 -94.9(3) 2_557 2_557
N1 Zn1 N2 Si1 85.1(3) . 2_557
N1 Zn1 N2 Si1 85.1(3) 2_557 .
N1 Zn1 N2 Si1 -94.9(3) . .
Si1A N2 Si1 C5 168.8(8) 2_557 .
Si1A N2 Si1 C5 -68.9(9) . .
Si1 N2 Si1 C5 -158.8(9) 2_557 .
Zn1 N2 Si1 C5 21.2(9) . .
Si1A N2 Si1 C4 47.7(7) 2_557 .
Si1A N2 Si1 C4 170.0(8) . .
Si1 N2 Si1 C4 80.0(7) 2_557 .
Zn1 N2 Si1 C4 -100.0(7) . .
Si1A N2 Si1 C6 -74.3(6) 2_557 .
Si1A N2 Si1 C6 48.0(7) . .
Si1 N2 Si1 C6 -42.0(6) 2_557 .
Zn1 N2 Si1 C6 138.0(6) . .
Si1A N2 Si1A C6A -85.5(4) 2_557 .
Si1 N2 Si1A C6A -54.3(4) 2_557 .
Si1 N2 Si1A C6A -161.3(6) . .
Zn1 N2 Si1A C6A 94.5(4) . .
Si1A N2 Si1A C4A 34.7(4) 2_557 .
Si1 N2 Si1A C4A 65.9(4) 2_557 .
Si1 N2 Si1A C4A -41.1(5) . .
Zn1 N2 Si1A C4A -145.3(4) . .
Si1A N2 Si1A C5A 154.4(5) 2_557 .
Si1 N2 Si1A C5A -174.4(6) 2_557 .
Si1 N2 Si1A C5A 78.6(7) . .
Zn1 N2 Si1A C5A -25.6(5) . .
C12 C7 N3 B1 -45(27) . .
C1 N1 C11 C16 108.3(4) . .
Zn1 N1 C11 C16 -70.4(4) . .
C1 N1 C11 C12 -76.3(5) . .
Zn1 N1 C11 C12 105.0(3) . .
C16 C11 C12 C13 -1.9(6) . .
N1 C11 C12 C13 -177.5(4) . .
C16 C11 C12 C7 179.6(4) . .
N1 C11 C12 C7 4.0(5) . .
N3 C7 C12 C13 -29(24) . .
N3 C7 C12 C11 150(24) . .
C11 C12 C13 C14 0.8(7) . .
C7 C12 C13 C14 179.2(4) . .
C12 C13 C14 C15 0.5(8) . .
C13 C14 C15 C16 -0.8(8) . .
C14 C15 C16 C11 -0.4(8) . .
C12 C11 C16 C15 1.7(6) . .
N1 C11 C16 C15 177.2(4) . .
C7 N3 B1 C21 177(100) . .
C7 N3 B1 C31 54(5) . .
C7 N3 B1 C41 -63(5) . .
N3 B1 C21 C22 -125.4(5) . .
C31 B1 C21 C22 -9.0(6) . .
C41 B1 C21 C22 122.7(5) . .
N3 B1 C21 C26 55.9(5) . .
C31 B1 C21 C26 172.3(4) . .
C41 B1 C21 C26 -56.0(5) . .
C26 C21 C22 F22 -179.3(4) . .
B1 C21 C22 F22 1.9(7) . .
C26 C21 C22 C23 1.4(7) . .
B1 C21 C22 C23 -177.4(5) . .
F22 C22 C23 F23 0.0(8) . .
C21 C22 C23 F23 179.4(5) . .
F22 C22 C23 C24 179.0(6) . .
C21 C22 C23 C24 -1.6(9) . .
F23 C23 C24 F24 -1.0(10) . .
C22 C23 C24 F24 180.0(5) . .
F23 C23 C24 C25 -179.5(5) . .
C22 C23 C24 C25 1.6(10) . .
F24 C24 C25 F25 0.7(9) . .
C23 C24 C25 F25 179.1(6) . .
F24 C24 C25 C26 -179.8(5) . .
C23 C24 C25 C26 -1.3(9) . .
F25 C25 C26 F26 -0.6(8) . .
C24 C25 C26 F26 179.9(5) . .
F25 C25 C26 C21 -179.2(5) . .
C24 C25 C26 C21 1.2(8) . .
C22 C21 C26 F26 -179.8(4) . .
B1 C21 C26 F26 -0.9(6) . .
C22 C21 C26 C25 -1.2(7) . .
B1 C21 C26 C25 177.7(4) . .
N3 B1 C31 C32 28.1(6) . .
C21 B1 C31 C32 -88.0(5) . .
C41 B1 C31 C32 138.6(4) . .
N3 B1 C31 C36 -150.2(4) . .
C21 B1 C31 C36 93.7(5) . .
C41 B1 C31 C36 -39.7(6) . .
C36 C31 C32 F32 -178.6(4) . .
B1 C31 C32 F32 3.0(7) . .
C36 C31 C32 C33 3.1(7) . .
B1 C31 C32 C33 -175.3(5) . .
F32 C32 C33 F33 -2.6(8) . .
C31 C32 C33 F33 175.8(5) . .
F32 C32 C33 C34 -179.2(5) . .
C31 C32 C33 C34 -0.9(9) . .
F33 C33 C34 F34 0.2(9) . .
C32 C33 C34 F34 176.9(5) . .
F33 C33 C34 C35 -179.8(6) . .
C32 C33 C34 C35 -3.2(9) . .
C33 C34 C35 F35 -178.3(6) . .
F34 C34 C35 F35 1.7(10) . .
C33 C34 C35 C36 4.7(10) . .
F34 C34 C35 C36 -175.4(6) . .
F35 C35 C36 F36 4.4(9) . .
C34 C35 C36 F36 -178.6(6) . .
F35 C35 C36 C31 -179.2(5) . .
C34 C35 C36 C31 -2.3(10) . .
C32 C31 C36 F36 174.7(4) . .
B1 C31 C36 F36 -6.8(7) . .
C32 C31 C36 C35 -1.6(8) . .
B1 C31 C36 C35 176.9(5) . .
N3 B1 C41 C46 55.5(5) . .
C21 B1 C41 C46 169.1(4) . .
C31 B1 C41 C46 -57.2(5) . .
N3 B1 C41 C42 -122.1(4) . .
C21 B1 C41 C42 -8.5(6) . .
C31 B1 C41 C42 125.2(5) . .
C46 C41 C42 F42 178.6(4) . .
B1 C41 C42 F42 -3.7(7) . .
C46 C41 C42 C43 -0.3(7) . .
B1 C41 C42 C43 177.4(4) . .
F42 C42 C43 F43 2.6(7) . .
C41 C42 C43 F43 -178.5(4) . .
F42 C42 C43 C44 -178.7(4) . .
C41 C42 C43 C44 0.3(8) . .
F43 C43 C44 F44 -0.8(7) . .
C42 C43 C44 F44 -179.6(4) . .
F43 C43 C44 C45 179.2(4) . .
C42 C43 C44 C45 0.4(7) . .
F44 C44 C45 F45 1.1(7) . .
C43 C44 C45 F45 -178.9(4) . .
F44 C44 C45 C46 178.9(4) . .
C43 C44 C45 C46 -1.1(7) . .
C42 C41 C46 F46 -179.8(4) . .
B1 C41 C46 F46 2.3(6) . .
C42 C41 C46 C45 -0.4(6) . .
B1 C41 C46 C45 -178.3(4) . .
F45 C45 C46 F46 -1.7(6) . .
C44 C45 C46 F46 -179.5(4) . .
F45 C45 C46 C41 178.9(4) . .
C44 C45 C46 C41 1.1(7) . .
